data_2235016
loop_
_publ_author_name
'Wei, Hong-Xia'
'Zhu, Jing'
'Li, Ming'
'Wang, Jian-qiang'
'Guo, Cheng'

_publ_section_title
;
 2-Amino-4-(2-chlorophenyl)-6-(naphthalen-1-yl)pyridine-3-carbonitrile
;
_journal_coeditor_code HB6750
_journal_issue 6
_journal_name_full 'Acta Crystallographica Section E'
_journal_page_first o1839
_journal_paper_doi 10.1107/S1600536812020909
_journal_volume 68
_journal_year 2012
_chemical_formula_iupac 'C22 H14 Cl N3'
_chemical_formula_moiety 'C22 H14 Cl N3'
_chemical_formula_sum 'C22 H14 Cl N3'
_chemical_formula_weight 355.81
_chemical_melting_point 421
_chemical_name_systematic
;
2-Amino-4-(2-chlorophenyl)-6-(naphthalen-1-yl)pyridine-3-carbonitrile
;
_space_group_IT_number 14
_symmetry_cell_setting monoclinic
_symmetry_space_group_name_Hall '-P 2yn'
_symmetry_space_group_name_H-M 'P 1 21/n 1'
_atom_sites_solution_hydrogens geom
_atom_sites_solution_primary direct
_atom_sites_solution_secondary difmap
_audit_creation_method SHELXL-97
_cell_angle_alpha 90.00
_cell_angle_beta 90.18(3)
_cell_angle_gamma 90.00
_cell_formula_units_Z 4
_cell_length_a 12.275(3)
_cell_length_b 4.6490(9)
_cell_length_c 30.887(6)
_cell_measurement_reflns_used 25
_cell_measurement_temperature 293(2)
_cell_measurement_theta_max 12
_cell_measurement_theta_min 9
_cell_volume 1762.6(6)
_computing_cell_refinement 'CAD-4 EXPRESS (Enraf--Nonius, 1994)'
_computing_data_collection 'CAD-4 EXPRESS (Enraf--Nonius, 1994)'
_computing_data_reduction 'XCAD4 (Harms & Wocadlo, 1995)'
_computing_molecular_graphics 'SHELXTL (Sheldrick, 2008)'
_computing_publication_material 'PLATON (Spek, 2009)'
_computing_structure_refinement 'SHELXL97 (Sheldrick, 2008)'
_computing_structure_solution 'SHELXS97 (Sheldrick, 2008)'
_diffrn_ambient_temperature 293(2)
_diffrn_measured_fraction_theta_full 0.987
_diffrn_measured_fraction_theta_max 0.987
_diffrn_measurement_device_type 'Enraf--Nonius CAD-4'
_diffrn_measurement_method \w/2\q
_diffrn_radiation_monochromator graphite
_diffrn_radiation_source 'fine-focus sealed tube'
_diffrn_radiation_type MoK\a
_diffrn_radiation_wavelength 0.71073
_diffrn_reflns_av_R_equivalents 0.0565
_diffrn_reflns_av_sigmaI/netI 0.0751
_diffrn_reflns_limit_h_max 0
_diffrn_reflns_limit_h_min -14
_diffrn_reflns_limit_k_max 5
_diffrn_reflns_limit_k_min 0
_diffrn_reflns_limit_l_max 37
_diffrn_reflns_limit_l_min -37
_diffrn_reflns_number 3397
_diffrn_reflns_theta_full 25.45
_diffrn_reflns_theta_max 25.45
_diffrn_reflns_theta_min 1.32
_diffrn_standards_decay_% 1
_diffrn_standards_interval_count 200
_diffrn_standards_interval_time 120
_diffrn_standards_number 3
_exptl_absorpt_coefficient_mu 0.227
_exptl_absorpt_correction_T_max 0.9777
_exptl_absorpt_correction_T_min 0.9561
_exptl_absorpt_correction_type psi-scan
_exptl_absorpt_process_details '(North <i>et al.</i>, 1968)'
_exptl_crystal_colour colourless
_exptl_crystal_density_diffrn 1.341
_exptl_crystal_density_method 'not measured'
_exptl_crystal_description needle
_exptl_crystal_F_000 736
_exptl_crystal_size_max 0.20
_exptl_crystal_size_mid 0.10
_exptl_crystal_size_min 0.10
_refine_diff_density_max 0.200
_refine_diff_density_min -0.194
_refine_ls_extinction_method none
_refine_ls_goodness_of_fit_ref 1.003
_refine_ls_hydrogen_treatment constr
_refine_ls_matrix_type full
_refine_ls_number_parameters 235
_refine_ls_number_reflns 3236
_refine_ls_number_restraints 0
_refine_ls_restrained_S_all 1.003
_refine_ls_R_factor_all 0.1679
_refine_ls_R_factor_gt 0.0690
_refine_ls_shift/su_max 0.000
_refine_ls_shift/su_mean 0.000
_refine_ls_structure_factor_coef Fsqd
_refine_ls_weighting_details 'calc w=1/[\s^2^(Fo^2^)+(0.0500P)^2^+1.9000P] where P=(Fo^2^+2Fc^2^)/3'
_refine_ls_weighting_scheme calc
_refine_ls_wR_factor_gt 0.1330
_refine_ls_wR_factor_ref 0.1851
_reflns_number_gt 1558
_reflns_number_total 3236
_reflns_threshold_expression I>2\s(I)
_cod_data_source_file hb6750.cif
_cod_data_source_block I
_cod_original_sg_symbol_H-M 'P 21/n'
_cod_database_code 2235016
_cod_database_fobs_code 2235016

loop_
_symmetry_equiv_pos_as_xyz
'x, y, z'
'-x+1/2, y+1/2, -z+1/2'
'-x, -y, -z'
'x-1/2, -y-1/2, z-1/2'

loop_
_atom_site_type_symbol
_atom_site_label
_atom_site_fract_x
_atom_site_fract_y
_atom_site_fract_z
_atom_site_U_iso_or_equiv
_atom_site_adp_type
_atom_site_calc_flag
_atom_site_refinement_flags
_atom_site_occupancy
_atom_site_symmetry_multiplicity
Cl Cl 0.31710(12) 0.7045(4) 0.20602(4) 0.0872(5) Uani d . 1 1
N N1 0.4498(3) 0.3780(9) 0.05627(11) 0.0550(10) Uani d . 1 1
C C1 0.6080(4) 0.3185(13) 0.20923(15) 0.0773(16) Uani d . 1 1
H H1B 0.6571 0.2335 0.1903 0.093 Uiso calc R 1 1
N N2 0.6054(3) 0.6314(10) 0.04127(11) 0.0763(14) Uani d . 1 1
H H2A 0.5897 0.6189 0.0142 0.092 Uiso calc R 1 1
H H2B 0.6635 0.7198 0.0494 0.092 Uiso calc R 1 1
C C2 0.6330(5) 0.3305(14) 0.25299(16) 0.0863(18) Uani d . 1 1
H H2C 0.6981 0.2532 0.2632 0.104 Uiso calc R 1 1
N N3 0.7314(4) 0.8313(12) 0.13555(14) 0.0968(17) Uani d . 1 1
C C3 0.5613(5) 0.4568(15) 0.28131(17) 0.090(2) Uani d . 1 1
H H3A 0.5779 0.4680 0.3107 0.109 Uiso calc R 1 1
C C4 0.4654(5) 0.5656(13) 0.26593(15) 0.0814(17) Uani d . 1 1
H H4A 0.4162 0.6475 0.2851 0.098 Uiso calc R 1 1
C C5 0.4402(4) 0.5563(11) 0.22255(14) 0.0634(13) Uani d . 1 1
C C6 0.5115(4) 0.4305(11) 0.19312(13) 0.0578(13) Uani d . 1 1
C C7 0.4887(4) 0.4158(11) 0.14580(14) 0.0579(13) Uani d . 1 1
C C8 0.3990(4) 0.2782(11) 0.12958(13) 0.0597(13) Uani d . 1 1
H H8A 0.3499 0.1926 0.1485 0.072 Uiso calc R 1 1
C C9 0.3800(3) 0.2645(10) 0.08536(13) 0.0507(11) Uani d . 1 1
C C10 0.5383(4) 0.5115(11) 0.07123(14) 0.0542(12) Uani d . 1 1
C C11 0.5606(3) 0.5421(11) 0.11589(14) 0.0568(12) Uani d . 1 1
C C12 0.6549(4) 0.7022(13) 0.12856(14) 0.0673(15) Uani d . 1 1
C C13 0.2812(4) 0.1290(10) 0.06732(14) 0.0533(12) Uani d . 1 1
C C14 0.1748(4) 0.1886(11) 0.08349(14) 0.0577(13) Uani d . 1 1
C C15 0.1539(4) 0.3973(12) 0.11570(15) 0.0682(14) Uani d . 1 1
H H15A 0.2113 0.5015 0.1276 0.082 Uiso calc R 1 1
C C16 0.0499(5) 0.4471(14) 0.12953(18) 0.0842(17) Uani d . 1 1
H H16A 0.0379 0.5848 0.1508 0.101 Uiso calc R 1 1
C C17 -0.0383(5) 0.2979(16) 0.11261(19) 0.090(2) Uani d . 1 1
H H17A -0.1083 0.3344 0.1226 0.108 Uiso calc R 1 1
C C18 -0.0217(4) 0.0997(14) 0.08151(19) 0.0807(17) Uani d . 1 1
H H18A -0.0808 -0.0007 0.0702 0.097 Uiso calc R 1 1
C C19 0.0835(4) 0.0418(12) 0.06576(16) 0.0629(13) Uani d . 1 1
C C20 0.1015(4) -0.1567(12) 0.03181(17) 0.0735(15) Uani d . 1 1
H H20A 0.0425 -0.2559 0.0202 0.088 Uiso calc R 1 1
C C21 0.2025(4) -0.2061(11) 0.01577(15) 0.0679(14) Uani d . 1 1
H H21A 0.2118 -0.3334 -0.0071 0.082 Uiso calc R 1 1
C C22 0.2927(4) -0.0649(11) 0.03379(15) 0.0613(13) Uani d . 1 1
H H22A 0.3618 -0.1027 0.0229 0.074 Uiso calc R 1 1

loop_
_atom_site_aniso_label
_atom_site_aniso_U_11
_atom_site_aniso_U_22
_atom_site_aniso_U_33
_atom_site_aniso_U_12
_atom_site_aniso_U_13
_atom_site_aniso_U_23
Cl 0.0919(10) 0.1025(12) 0.0674(9) 0.0187(9) 0.0206(7) -0.0003(8)
N1 0.057(2) 0.066(3) 0.042(2) 0.005(2) 0.0057(17) 0.003(2)
C1 0.086(4) 0.095(4) 0.051(3) 0.012(3) -0.004(3) -0.004(3)
N2 0.065(3) 0.118(4) 0.046(2) -0.017(3) 0.0128(19) -0.002(3)
C2 0.100(4) 0.106(5) 0.052(3) -0.009(4) -0.012(3) 0.006(4)
N3 0.075(3) 0.137(5) 0.079(3) -0.029(3) 0.009(3) -0.024(3)
C3 0.100(5) 0.123(6) 0.049(3) -0.024(4) -0.007(3) 0.008(4)
C4 0.105(4) 0.100(5) 0.039(3) -0.011(4) 0.013(3) -0.007(3)
C5 0.073(3) 0.072(4) 0.045(3) -0.006(3) 0.011(2) 0.002(3)
C6 0.073(3) 0.064(3) 0.036(2) -0.002(3) 0.006(2) 0.001(2)
C7 0.064(3) 0.066(3) 0.043(3) 0.009(3) 0.003(2) 0.000(2)
C8 0.069(3) 0.072(3) 0.038(2) -0.004(3) 0.009(2) 0.002(3)
C9 0.057(3) 0.053(3) 0.042(2) 0.006(2) 0.009(2) 0.008(2)
C10 0.050(3) 0.069(3) 0.044(3) 0.006(3) 0.007(2) 0.000(2)
C11 0.051(3) 0.074(3) 0.046(3) 0.006(3) 0.006(2) -0.008(3)
C12 0.066(3) 0.094(4) 0.041(3) -0.001(3) 0.007(2) -0.012(3)
C13 0.060(3) 0.057(3) 0.042(2) 0.004(3) 0.000(2) 0.011(2)
C14 0.057(3) 0.066(3) 0.050(3) 0.005(3) 0.011(2) 0.021(3)
C15 0.069(3) 0.080(4) 0.056(3) 0.003(3) 0.010(2) 0.015(3)
C16 0.083(4) 0.100(5) 0.069(4) 0.020(4) 0.016(3) 0.009(3)
C17 0.067(4) 0.121(6) 0.083(4) 0.021(4) 0.019(3) 0.031(4)
C18 0.058(3) 0.092(5) 0.092(4) 0.000(3) 0.004(3) 0.027(4)
C19 0.062(3) 0.062(3) 0.064(3) -0.001(3) -0.001(2) 0.018(3)
C20 0.070(3) 0.071(4) 0.080(4) -0.001(3) -0.014(3) 0.007(3)
C21 0.090(4) 0.063(3) 0.051(3) 0.007(3) -0.004(3) -0.003(3)
C22 0.063(3) 0.063(3) 0.058(3) 0.001(3) -0.007(2) 0.007(3)

loop_
_atom_type_symbol
_atom_type_description
_atom_type_scat_dispersion_real
_atom_type_scat_dispersion_imag
_atom_type_scat_source
C C 0.0033 0.0016 'International Tables Vol C Tables 4.2.6.8 and 6.1.1.4'
H H 0.0000 0.0000 'International Tables Vol C Tables 4.2.6.8 and 6.1.1.4'
N N 0.0061 0.0033 'International Tables Vol C Tables 4.2.6.8 and 6.1.1.4'
Cl Cl 0.1484 0.1585 'International Tables Vol C Tables 4.2.6.8 and 6.1.1.4'

loop_
_geom_angle_atom_site_label_1
_geom_angle_atom_site_label_2
_geom_angle_atom_site_label_3
_geom_angle
C10 N1 C9 118.0(4)
C6 C1 C2 121.4(5)
C6 C1 H1B 119.3
C2 C1 H1B 119.3
C10 N2 H2A 120.0
C10 N2 H2B 120.0
H2A N2 H2B 120.0
C3 C2 C1 119.8(5)
C3 C2 H2C 120.1
C1 C2 H2C 120.1
C4 C3 C2 119.3(5)
C4 C3 H3A 120.3
C2 C3 H3A 120.3
C3 C4 C5 121.3(5)
C3 C4 H4A 119.4
C5 C4 H4A 119.4
C4 C5 C6 120.6(5)
C4 C5 Cl 117.8(4)
C6 C5 Cl 121.5(4)
C1 C6 C5 117.5(4)
C1 C6 C7 119.5(4)
C5 C6 C7 122.9(4)
C8 C7 C11 117.4(4)
C8 C7 C6 122.0(4)
C11 C7 C6 120.6(4)
C7 C8 C9 121.0(4)
C7 C8 H8A 119.5
C9 C8 H8A 119.5
N1 C9 C8 122.2(4)
N1 C9 C13 116.0(4)
C8 C9 C13 121.8(4)
N1 C10 N2 116.7(4)
N1 C10 C11 122.8(4)
N2 C10 C11 120.5(4)
C7 C11 C10 118.6(4)
C7 C11 C12 123.1(4)
C10 C11 C12 118.3(4)
N3 C12 C11 175.1(5)
C22 C13 C14 119.0(4)
C22 C13 C9 118.5(4)
C14 C13 C9 122.5(4)
C15 C14 C19 117.1(4)
C15 C14 C13 123.2(5)
C19 C14 C13 119.6(5)
C16 C15 C14 120.5(5)
C16 C15 H15A 119.7
C14 C15 H15A 119.7
C15 C16 C17 121.7(6)
C15 C16 H16A 119.1
C17 C16 H16A 119.1
C18 C17 C16 119.4(5)
C18 C17 H17A 120.3
C16 C17 H17A 120.3
C17 C18 C19 121.2(6)
C17 C18 H18A 119.4
C19 C18 H18A 119.4
C18 C19 C20 121.8(5)
C18 C19 C14 119.9(5)
C20 C19 C14 118.3(5)
C21 C20 C19 121.8(5)
C21 C20 H20A 119.1
C19 C20 H20A 119.1
C20 C21 C22 119.9(5)
C20 C21 H21A 120.1
C22 C21 H21A 120.1
C13 C22 C21 121.4(5)
C13 C22 H22A 119.3
C21 C22 H22A 119.3

loop_
_geom_bond_atom_site_label_1
_geom_bond_atom_site_label_2
_geom_bond_distance
Cl C5 1.736(5)
N1 C10 1.332(5)
N1 C9 1.351(5)
C1 C6 1.385(6)
C1 C2 1.386(6)
C1 H1B 0.9300
N2 C10 1.360(5)
N2 H2A 0.8600
N2 H2B 0.8600
C2 C3 1.375(7)
C2 H2C 0.9300
N3 C12 1.134(6)
C3 C4 1.365(7)
C3 H3A 0.9300
C4 C5 1.375(6)
C4 H4A 0.9300
C5 C6 1.392(6)
C6 C7 1.489(6)
C7 C8 1.367(6)
C7 C11 1.408(6)
C8 C9 1.386(5)
C8 H8A 0.9300
C9 C13 1.475(6)
C10 C11 1.413(6)
C11 C12 1.429(7)
C13 C22 1.380(6)
C13 C14 1.427(6)
C14 C15 1.414(7)
C14 C19 1.421(6)
C15 C16 1.367(6)
C15 H15A 0.9300
C16 C17 1.386(8)
C16 H16A 0.9300
C17 C18 1.347(8)
C17 H17A 0.9300
C18 C19 1.407(6)
C18 H18A 0.9300
C19 C20 1.414(7)
C20 C21 1.356(6)
C20 H20A 0.9300
C21 C22 1.401(6)
C21 H21A 0.9300
C22 H22A 0.9300

loop_
_geom_hbond_atom_site_label_D
_geom_hbond_atom_site_label_H
_geom_hbond_atom_site_label_A
_geom_hbond_site_symmetry_A
_geom_hbond_distance_DH
_geom_hbond_distance_HA
_geom_hbond_distance_DA
_geom_hbond_angle_DHA
_geom_hbond_publ_flag
N2 H2A N1 3_665 0.86 2.23 3.086(5) 176 yes

loop_
_geom_torsion_atom_site_label_1
_geom_torsion_atom_site_label_2
_geom_torsion_atom_site_label_3
_geom_torsion_atom_site_label_4
_geom_torsion
C6 C1 C2 C3 -0.3(9)
C1 C2 C3 C4 0.9(9)
C2 C3 C4 C5 -1.3(10)
C3 C4 C5 C6 1.1(9)
C3 C4 C5 Cl -179.2(5)
C2 C1 C6 C5 0.1(8)
C2 C1 C6 C7 179.3(5)
C4 C5 C6 C1 -0.5(8)
Cl C5 C6 C1 179.8(4)
C4 C5 C6 C7 -179.6(5)
Cl C5 C6 C7 0.7(7)
C1 C6 C7 C8 121.2(6)
C5 C6 C7 C8 -59.7(7)
C1 C6 C7 C11 -58.1(7)
C5 C6 C7 C11 121.1(5)
C11 C7 C8 C9 0.0(7)
C6 C7 C8 C9 -179.3(4)
C10 N1 C9 C8 -1.3(7)
C10 N1 C9 C13 177.7(4)
C7 C8 C9 N1 1.8(7)
C7 C8 C9 C13 -177.1(5)
C9 N1 C10 N2 -178.0(4)
C9 N1 C10 C11 -1.0(7)
C8 C7 C11 C10 -2.1(7)
C6 C7 C11 C10 177.1(4)
C8 C7 C11 C12 177.4(5)
C6 C7 C11 C12 -3.4(7)
N1 C10 C11 C7 2.7(7)
N2 C10 C11 C7 179.6(4)
N1 C10 C11 C12 -176.8(5)
N2 C10 C11 C12 0.1(7)
C7 C11 C12 N3 178(7)
C10 C11 C12 N3 -3(7)
N1 C9 C13 C22 48.9(6)
C8 C9 C13 C22 -132.1(5)
N1 C9 C13 C14 -131.7(4)
C8 C9 C13 C14 47.3(6)
C22 C13 C14 C15 -175.7(4)
C9 C13 C14 C15 5.0(7)
C22 C13 C14 C19 1.8(6)
C9 C13 C14 C19 -177.5(4)
C19 C14 C15 C16 1.6(7)
C13 C14 C15 C16 179.2(4)
C14 C15 C16 C17 -0.3(8)
C15 C16 C17 C18 -0.5(9)
C16 C17 C18 C19 -0.2(9)
C17 C18 C19 C20 -177.2(5)
C17 C18 C19 C14 1.6(8)
C15 C14 C19 C18 -2.2(7)
C13 C14 C19 C18 -179.9(4)
C15 C14 C19 C20 176.6(4)
C13 C14 C19 C20 -1.1(7)
C18 C19 C20 C21 178.0(5)
C14 C19 C20 C21 -0.8(7)
C19 C20 C21 C22 1.9(8)
C14 C13 C22 C21 -0.7(7)
C9 C13 C22 C21 178.6(4)
C20 C21 C22 C13 -1.1(7)

loop_
_cod_related_entry_id
_cod_related_entry_database
_cod_related_entry_code
1 ChemSpider 30657757
